data_7224721
loop_
_publ_author_name
'Bortoluzzi, Marco'
'Reolon, Andrea'
'Castro, Jes\'us'
'Enrichi, Francesco'
'Albertin, Gabriele'
'Bragato, Carlo'

_publ_section_title
;
 The conjugate base of methyl 3-oxobutanoate as antenna-ligand in
 visible-emitting photoluminescent lanthanide complexes
;
_journal_name_full 'RSC Adv.'
_journal_paper_doi 10.1039/C6RA01741J
_journal_year 2016
_chemical_formula_sum 'C27 H29 N2 O9 Yb'
_chemical_formula_weight 698.56
_chemical_name_systematic '[Yb(MAA)3(phen)]'
_space_group_crystal_system triclinic
_space_group_IT_number 2
_space_group_name_Hall '-P 1'
_space_group_name_H-M_alt 'P -1'
_symmetry_space_group_name_Hall '-P 1'
_symmetry_space_group_name_H-M 'P -1'
_atom_sites_solution_hydrogens geom
_audit_creation_method SHELXL-2014/6
_audit_update_record
;
2016-01-18 deposited with the CCDC.
2016-03-21 downloaded from the CCDC.
;
_cell_angle_alpha 88.5817(16)
_cell_angle_beta 72.2913(14)
_cell_angle_gamma 66.8382(14)
_cell_formula_units_Z 4
_cell_length_a 13.1594(6)
_cell_length_b 16.6828(8)
_cell_length_c 16.7793(8)
_cell_measurement_reflns_used 9920
_cell_measurement_temperature 296(2)
_cell_measurement_theta_max 68.24
_cell_measurement_theta_min 2.78
_cell_volume 3207.3(3)
_computing_cell_refinement 'Bruker SAINT'
_computing_data_collection 'Bruker APEX2'
_computing_data_reduction 'Bruker SAINT'
_computing_molecular_graphics 'Ortep-3 for Windows, (Farrugia, 1997)'
_computing_structure_refinement 'SHELXL-2014/6 (Sheldrick, 2014)'
_computing_structure_solution 'Superflip, (Palatinus & Chapuis, 2007)'
_diffrn_ambient_temperature 296(2)
_diffrn_measured_fraction_theta_full 0.978
_diffrn_measured_fraction_theta_max 0.970
_diffrn_radiation_type CuK\a
_diffrn_radiation_wavelength 1.54178
_diffrn_reflns_av_R_equivalents 0.0443
_diffrn_reflns_av_unetI/netI 0.0207
_diffrn_reflns_laue_measured_fraction_full 0.978
_diffrn_reflns_laue_measured_fraction_max 0.970
_diffrn_reflns_limit_h_max 15
_diffrn_reflns_limit_h_min -15
_diffrn_reflns_limit_k_max 19
_diffrn_reflns_limit_k_min -18
_diffrn_reflns_limit_l_max 20
_diffrn_reflns_limit_l_min -20
_diffrn_reflns_number 91364
_diffrn_reflns_point_group_measured_fraction_full 0.978
_diffrn_reflns_point_group_measured_fraction_max 0.970
_diffrn_reflns_theta_full 67.679
_diffrn_reflns_theta_max 68.480
_diffrn_reflns_theta_min 2.781
_exptl_absorpt_coefficient_mu 5.803
_exptl_absorpt_correction_T_max 0.7531
_exptl_absorpt_correction_T_min 0.4872
_exptl_absorpt_correction_type multi-scan
_exptl_absorpt_process_details 'SADABS V2014/4 (Bruker AXS Inc.)'
_exptl_crystal_colour colourless
_exptl_crystal_density_diffrn 1.447
_exptl_crystal_description prism
_exptl_crystal_F_000 1388
_exptl_crystal_recrystallization_method 'Re-crystallisation from solvent: diethylether - dichloromethane'
_exptl_crystal_size_max 0.171
_exptl_crystal_size_mid 0.144
_exptl_crystal_size_min 0.087
_platon_squeeze_details 'PLATON (V-70414)'
_refine_diff_density_max 1.307
_refine_diff_density_min -0.644
_refine_diff_density_rms 0.073
_refine_ls_extinction_method none
_refine_ls_goodness_of_fit_ref 1.036
_refine_ls_hydrogen_treatment constr
_refine_ls_matrix_type full
_refine_ls_number_parameters 714
_refine_ls_number_reflns 11448
_refine_ls_number_restraints 42
_refine_ls_restrained_S_all 1.037
_refine_ls_R_factor_all 0.0385
_refine_ls_R_factor_gt 0.0350
_refine_ls_shift/su_max 0.002
_refine_ls_shift/su_mean 0.000
_refine_ls_structure_factor_coef Fsqd
_refine_ls_weighting_details 'w=1/[\s^2^(Fo^2^)+(0.0585P)^2^+2.9902P] where P=(Fo^2^+2Fc^2^)/3'
_refine_ls_weighting_scheme calc
_refine_ls_wR_factor_gt 0.0998
_refine_ls_wR_factor_ref 0.1043
_reflns_Friedel_coverage 0.000
_reflns_number_gt 10211
_reflns_number_total 11448
_reflns_threshold_expression 'I > 2\s(I)'
_cod_data_source_file c6ra01741j2.cif
_cod_data_source_block flip_sq
_cod_database_code 7224721
_shelx_estimated_absorpt_t_min 0.437
_shelx_estimated_absorpt_t_max 0.632
_shelxl_version_number 2014/6

loop_
_space_group_symop_operation_xyz
'x, y, z'
'-x, -y, -z'

loop_
_atom_site_label
_atom_site_type_symbol
_atom_site_fract_x
_atom_site_fract_y
_atom_site_fract_z
_atom_site_U_iso_or_equiv
_atom_site_adp_type
_atom_site_occupancy
_atom_site_site_symmetry_order
_atom_site_calc_flag
_atom_site_refinement_flags_posn
_atom_site_refinement_flags_adp
Yb1 Yb 0.39140(2) 0.81309(2) 0.39274(2) 0.05729(8) Uani 1 1 d . .
N41 N 0.5485(3) 0.8476(2) 0.42203(19) 0.0598(7) Uani 1 1 d . .
N42 N 0.3726(3) 0.9688(2) 0.3779(2) 0.0622(7) Uani 1 1 d . .
C41 C 0.6325(4) 0.7904(3) 0.4467(3) 0.0741(11) Uani 1 1 d . .
H41 H 0.6270 0.7380 0.4622 0.089 Uiso 1 1 calc R U
C42 C 0.7287(4) 0.8032(4) 0.4510(3) 0.0872(14) Uani 1 1 d . .
H42 H 0.7858 0.7604 0.4687 0.105 Uiso 1 1 calc R U
C43 C 0.7378(4) 0.8792(4) 0.4290(3) 0.0898(14) Uani 1 1 d . .
H43 H 0.8020 0.8888 0.4310 0.108 Uiso 1 1 calc R U
C44 C 0.6504(4) 0.9437(3) 0.4031(3) 0.0762(12) Uani 1 1 d . .
C45 C 0.6513(6) 1.0269(4) 0.3792(4) 0.0995(17) Uani 1 1 d . .
H45 H 0.7138 1.0399 0.3795 0.119 Uiso 1 1 calc R U
C46 C 0.5646(6) 1.0857(4) 0.3568(3) 0.0970(17) Uani 1 1 d . .
H46 H 0.5680 1.1388 0.3419 0.116 Uiso 1 1 calc R U
C47 C 0.4673(5) 1.0697(3) 0.3550(3) 0.0764(12) Uani 1 1 d . .
C48 C 0.3726(6) 1.1311(3) 0.3342(3) 0.0939(16) Uani 1 1 d . .
H48 H 0.3727 1.1850 0.3186 0.113 Uiso 1 1 calc R U
C49 C 0.2818(6) 1.1117(3) 0.3371(3) 0.0940(16) Uani 1 1 d . .
H49 H 0.2181 1.1524 0.3242 0.113 Uiso 1 1 calc R U
C410 C 0.2837(4) 1.0295(3) 0.3596(3) 0.0781(11) Uani 1 1 d . .
H410 H 0.2199 1.0172 0.3618 0.094 Uiso 1 1 calc R U
C412 C 0.5565(3) 0.9250(3) 0.4004(2) 0.0610(9) Uani 1 1 d . .
C411 C 0.4629(4) 0.9887(2) 0.3770(2) 0.0604(9) Uani 1 1 d . .
O11 O 0.4011(2) 0.76274(18) 0.52081(18) 0.0681(7) Uani 1 1 d . .
O12 O 0.2206(2) 0.89960(19) 0.48745(17) 0.0707(7) Uani 1 1 d . .
O13 O 0.3439(4) 0.7070(3) 0.6404(3) 0.1151(14) Uani 1 1 d . .
C11 C 0.3199(4) 0.7657(3) 0.5846(3) 0.0723(11) Uani 1 1 d . .
C12 C 0.2036(4) 0.8233(3) 0.6062(3) 0.0800(12) Uani 1 1 d . .
H12 H 0.1522 0.8185 0.6564 0.096 Uiso 1 1 calc R U
C13 C 0.1609(4) 0.8862(3) 0.5582(3) 0.0766(11) Uani 1 1 d . .
C14 C 0.0333(5) 0.9448(6) 0.5896(4) 0.147(3) Uani 1 1 d . .
H14A H 0.0235 1.0050 0.5907 0.221 Uiso 1 1 calc R U
H14B H -0.0008 0.9329 0.6453 0.221 Uiso 1 1 calc R U
H14C H -0.0044 0.9342 0.5528 0.221 Uiso 1 1 calc R U
C15 C 0.4624(6) 0.6462(5) 0.6222(5) 0.146(3) Uani 1 1 d . .
H15A H 0.4863 0.6100 0.5707 0.218 Uiso 1 1 calc R U
H15B H 0.4696 0.6100 0.6673 0.218 Uiso 1 1 calc R U
H15C H 0.5112 0.6777 0.6164 0.218 Uiso 1 1 calc R U
O21 O 0.2978(3) 0.7237(2) 0.4053(2) 0.0806(8) Uani 1 1 d . .
O22 O 0.2823(3) 0.8555(2) 0.30210(18) 0.0744(7) Uani 1 1 d . .
O23 O 0.1406(4) 0.8829(3) 0.2445(3) 0.1177(14) Uani 1 1 d . .
C21 C 0.2021(5) 0.7321(4) 0.3963(3) 0.0851(14) Uani 1 1 d . .
C22 C 0.1504(5) 0.7871(4) 0.3454(4) 0.0930(15) Uani 1 1 d . .
H22 H 0.0812 0.7875 0.3413 0.112 Uiso 1 1 calc R U
C23 C 0.1962(4) 0.8429(3) 0.2988(3) 0.0802(12) Uani 1 1 d . .
C24 C 0.1489(7) 0.6740(5) 0.4460(5) 0.127(2) Uani 1 1 d . .
H24A H 0.0830 0.7087 0.4930 0.190 Uiso 1 1 calc R U
H24B H 0.2058 0.6300 0.4660 0.190 Uiso 1 1 calc R U
H24C H 0.1241 0.6464 0.4107 0.190 Uiso 1 1 calc R U
C25 C 0.1835(7) 0.9398(5) 0.1940(5) 0.129(2) Uani 1 1 d . .
H25A H 0.1958 0.9777 0.2288 0.194 Uiso 1 1 calc R U
H25B H 0.1277 0.9746 0.1676 0.194 Uiso 1 1 calc R U
H25C H 0.2560 0.9055 0.1516 0.194 Uiso 1 1 calc R U
O31 O 0.5158(2) 0.81573(19) 0.26238(17) 0.0690(7) Uani 1 1 d . .
O32 O 0.5415(3) 0.67803(18) 0.3576(2) 0.0758(8) Uani 1 1 d . .
O33 O 0.6786(3) 0.7984(3) 0.1585(2) 0.1077(12) Uani 1 1 d . .
C31 C 0.6208(4) 0.7692(3) 0.2245(3) 0.0721(11) Uani 1 1 d . .
C32 C 0.6880(4) 0.6872(3) 0.2427(3) 0.0805(12) Uani 1 1 d . .
H32 H 0.7660 0.6593 0.2099 0.097 Uiso 1 1 calc R U
C33 C 0.6432(4) 0.6460(3) 0.3075(3) 0.0764(11) Uani 1 1 d . .
C35 C 0.6159(6) 0.8825(4) 0.1390(4) 0.126(2) Uani 1 1 d . .
H35A H 0.5551 0.8811 0.1196 0.189 Uiso 1 1 calc R U
H35B H 0.6678 0.8999 0.0958 0.189 Uiso 1 1 calc R U
H35C H 0.5822 0.9237 0.1885 0.189 Uiso 1 1 calc R U
C34 C 0.7193(5) 0.5546(4) 0.3220(4) 0.1074(19) Uani 1 1 d . .
H34A H 0.6708 0.5254 0.3503 0.161 Uiso 1 1 calc R U
H34B H 0.7641 0.5592 0.3561 0.161 Uiso 1 1 calc R U
H34C H 0.7711 0.5217 0.2689 0.161 Uiso 1 1 calc R U
Yb2 Yb 0.31878(2) 0.35013(2) 0.18537(2) 0.06334(8) Uani 1 1 d . .
N81 N 0.4615(3) 0.3402(2) 0.04217(19) 0.0614(7) Uani 1 1 d . .
N82 N 0.4234(3) 0.4487(2) 0.1742(2) 0.0616(7) Uani 1 1 d . .
C81 C 0.4779(4) 0.2898(3) -0.0239(3) 0.0753(11) Uani 1 1 d . .
H81 H 0.4248 0.2649 -0.0203 0.090 Uiso 1 1 calc R U
C82 C 0.5703(5) 0.2716(3) -0.0990(3) 0.0865(13) Uani 1 1 d . .
H82 H 0.5781 0.2358 -0.1440 0.104 Uiso 1 1 calc R U
C83 C 0.6486(4) 0.3075(4) -0.1045(3) 0.0865(14) Uani 1 1 d . .
H83 H 0.7112 0.2958 -0.1537 0.104 Uiso 1 1 calc R U
C84 C 0.6353(4) 0.3614(3) -0.0372(3) 0.0716(11) Uani 1 1 d . .
C85 C 0.7118(4) 0.4033(4) -0.0385(3) 0.0879(14) Uani 1 1 d . .
H85 H 0.7760 0.3931 -0.0862 0.105 Uiso 1 1 calc R U
C86 C 0.6932(4) 0.4567(4) 0.0272(4) 0.0901(14) Uani 1 1 d . .
H86 H 0.7452 0.4825 0.0243 0.108 Uiso 1 1 calc R U
C87 C 0.5951(4) 0.4755(3) 0.1024(3) 0.0715(10) Uani 1 1 d . .
C88 C 0.5699(5) 0.5326(3) 0.1714(4) 0.0879(14) Uani 1 1 d . .
H88 H 0.6192 0.5601 0.1715 0.106 Uiso 1 1 calc R U
C89 C 0.4730(5) 0.5482(3) 0.2390(3) 0.0880(14) Uani 1 1 d . .
H89 H 0.4543 0.5873 0.2850 0.106 Uiso 1 1 calc R U
C810 C 0.4025(4) 0.5045(3) 0.2379(3) 0.0751(11) Uani 1 1 d . .
H810 H 0.3370 0.5150 0.2846 0.090 Uiso 1 1 calc R U
C811 C 0.5391(3) 0.3766(2) 0.0360(2) 0.0594(8) Uani 1 1 d . .
C812 C 0.5188(3) 0.4343(2) 0.1065(2) 0.0593(8) Uani 1 1 d . .
O51 O 0.3635(3) 0.2076(2) 0.14071(19) 0.0761(7) Uani 1 1 d . .
O52 O 0.4987(2) 0.26763(19) 0.19516(19) 0.0721(7) Uani 1 1 d . .
O53 O 0.4526(4) 0.0668(3) 0.0877(3) 0.1122(12) Uani 1 1 d . .
C51 C 0.4542(5) 0.1402(3) 0.1188(3) 0.0801(12) Uani 1 1 d . .
C52 C 0.5632(5) 0.1300(3) 0.1200(3) 0.0919(15) Uani 1 1 d . .
H52 H 0.6273 0.0784 0.0942 0.110 Uiso 1 1 calc R U
C53 C 0.5800(4) 0.1943(3) 0.1585(3) 0.0785(12) Uani 1 1 d . .
C54 C 0.6988(5) 0.1816(5) 0.1584(5) 0.123(2) Uani 1 1 d . .
H54A H 0.7273 0.2165 0.1189 0.184 Uiso 1 1 calc R U
H54B H 0.7507 0.1209 0.1427 0.184 Uiso 1 1 calc R U
H54C H 0.6949 0.1992 0.2137 0.184 Uiso 1 1 calc R U
C55 C 0.3431(7) 0.0718(5) 0.0879(4) 0.126(2) Uani 1 1 d . .
H55A H 0.2917 0.0825 0.1448 0.188 Uiso 1 1 calc R U
H55B H 0.3525 0.0175 0.0621 0.188 Uiso 1 1 calc R U
H55C H 0.3104 0.1189 0.0569 0.188 Uiso 1 1 calc R U
O61 O 0.2919(3) 0.3702(2) 0.32359(19) 0.0804(8) Uani 1 1 d . .
O62 O 0.1560(3) 0.3228(2) 0.2551(2) 0.0872(9) Uani 1 1 d . .
O63 O -0.0209(4) 0.3493(4) 0.3434(4) 0.1358(18) Uani 1 1 d . .
C61 C 0.2031(4) 0.3915(3) 0.3901(3) 0.0853(15) Uani 1 1 d . .
C62 C 0.1028(5) 0.3841(4) 0.3954(4) 0.104(2) Uani 1 1 d . .
H62 H 0.0427 0.4019 0.4465 0.125 Uiso 1 1 calc R U
C63 C 0.0853(4) 0.3507(4) 0.3270(4) 0.0987(19) Uani 1 1 d . .
C64 C 0.2128(6) 0.4272(4) 0.4667(3) 0.115(2) Uani 1 1 d . .
H64A H 0.2804 0.3863 0.4787 0.173 Uiso 1 1 calc R U
H64B H 0.1443 0.4364 0.5136 0.173 Uiso 1 1 calc R U
H64C H 0.2201 0.4820 0.4572 0.173 Uiso 1 1 calc R U
C65 C -0.0439(6) 0.3184(6) 0.2767(6) 0.148(3) Uani 1 1 d . .
H65A H -0.0338 0.3530 0.2307 0.221 Uiso 1 1 calc R U
H65B H -0.1227 0.3228 0.2952 0.221 Uiso 1 1 calc R U
H65C H 0.0090 0.2582 0.2585 0.221 Uiso 1 1 calc R U
O71 O 0.1789(3) 0.4898(2) 0.2189(2) 0.0923(11) Uani 1 1 d . U
O72 O 0.2228(3) 0.3711(3) 0.0894(2) 0.0907(10) Uani 1 1 d . U
O73 O 0.0629(7) 0.4176(5) 0.0537(5) 0.179(3) Uani 1 1 d . U
C71 C 0.1199(7) 0.4245(6) 0.0960(5) 0.126(3) Uani 1 1 d . U
C72 C 0.0467(6) 0.5031(7) 0.1560(8) 0.157(4) Uani 1 1 d . U
H72 H -0.0292 0.5360 0.1562 0.188 Uiso 1 1 calc R U
C73 C 0.0847(5) 0.5268(5) 0.2075(6) 0.133(3) Uani 1 1 d . U
C74 C 0.0062(5) 0.6113(5) 0.2634(8) 0.231(7) Uani 1 1 d . U
H74A H -0.0659 0.6366 0.2511 0.346 Uiso 1 1 calc R U
H74B H -0.0093 0.5997 0.3212 0.346 Uiso 1 1 calc R U
H74C H 0.0437 0.6513 0.2536 0.346 Uiso 1 1 calc R U
C75 C 0.1165(8) 0.3530(6) -0.0033(5) 0.144(3) Uani 1 1 d . U
H75A H 0.1823 0.3598 -0.0426 0.215 Uiso 1 1 calc R U
H75B H 0.0647 0.3510 -0.0322 0.215 Uiso 1 1 calc R U
H75C H 0.1431 0.2996 0.0219 0.215 Uiso 1 1 calc R U

loop_
_atom_site_aniso_label
_atom_site_aniso_U_11
_atom_site_aniso_U_22
_atom_site_aniso_U_33
_atom_site_aniso_U_23
_atom_site_aniso_U_13
_atom_site_aniso_U_12
Yb1 0.05312(12) 0.05319(12) 0.05945(12) 0.00619(8) -0.00740(9) -0.02330(9)
N41 0.0596(17) 0.0561(17) 0.0574(17) 0.0068(13) -0.0097(14) -0.0240(14)
N42 0.0646(19) 0.0539(17) 0.0605(17) 0.0075(13) -0.0130(14) -0.0217(14)
C41 0.068(3) 0.073(3) 0.074(3) 0.006(2) -0.018(2) -0.024(2)
C42 0.067(3) 0.102(4) 0.083(3) 0.001(3) -0.025(2) -0.024(3)
C43 0.072(3) 0.118(4) 0.082(3) -0.008(3) -0.018(2) -0.046(3)
C44 0.083(3) 0.092(3) 0.059(2) -0.004(2) -0.008(2) -0.052(3)
C45 0.122(5) 0.117(5) 0.091(3) 0.008(3) -0.024(3) -0.088(4)
C46 0.143(5) 0.084(3) 0.087(3) 0.012(3) -0.023(3) -0.079(4)
C47 0.108(3) 0.062(2) 0.056(2) 0.0069(18) -0.010(2) -0.044(2)
C48 0.149(5) 0.060(3) 0.069(3) 0.017(2) -0.027(3) -0.044(3)
C49 0.121(4) 0.061(3) 0.087(3) 0.017(2) -0.042(3) -0.018(3)
C410 0.078(3) 0.062(2) 0.082(3) 0.011(2) -0.024(2) -0.017(2)
C412 0.067(2) 0.065(2) 0.0479(18) -0.0019(15) -0.0043(16) -0.0337(18)
C411 0.074(2) 0.054(2) 0.0460(17) 0.0016(14) -0.0049(16) -0.0292(18)
O11 0.0640(16) 0.0682(17) 0.0702(16) 0.0200(13) -0.0158(13) -0.0298(13)
O12 0.0592(15) 0.0681(17) 0.0664(16) 0.0092(13) -0.0051(13) -0.0185(13)
O13 0.098(3) 0.137(3) 0.107(3) 0.071(3) -0.030(2) -0.048(2)
C11 0.079(3) 0.080(3) 0.068(2) 0.025(2) -0.020(2) -0.046(2)
C12 0.065(3) 0.098(3) 0.071(3) 0.020(2) -0.005(2) -0.039(2)
C13 0.058(2) 0.089(3) 0.068(2) 0.006(2) -0.0052(19) -0.026(2)
C14 0.066(3) 0.184(7) 0.112(5) 0.045(5) 0.012(3) -0.003(4)
C15 0.121(5) 0.141(6) 0.154(7) 0.087(5) -0.049(5) -0.033(5)
O21 0.088(2) 0.078(2) 0.085(2) 0.0091(15) -0.0164(16) -0.0515(17)
O22 0.0736(18) 0.086(2) 0.0675(17) 0.0107(14) -0.0219(14) -0.0373(16)
O23 0.128(4) 0.124(3) 0.121(3) 0.025(3) -0.065(3) -0.052(3)
C21 0.088(3) 0.091(3) 0.080(3) -0.009(3) -0.005(3) -0.056(3)
C22 0.080(3) 0.109(4) 0.098(4) -0.003(3) -0.021(3) -0.052(3)
C23 0.077(3) 0.086(3) 0.070(3) -0.007(2) -0.024(2) -0.024(2)
C24 0.138(6) 0.152(6) 0.127(5) 0.013(4) -0.021(4) -0.112(5)
C25 0.161(7) 0.118(5) 0.117(5) 0.042(4) -0.063(5) -0.051(5)
O31 0.0641(16) 0.0688(17) 0.0615(15) 0.0048(12) -0.0058(13) -0.0246(13)
O32 0.0684(18) 0.0542(15) 0.0839(19) -0.0011(13) -0.0049(15) -0.0178(13)
O33 0.096(3) 0.099(3) 0.085(2) 0.0107(19) 0.0143(19) -0.029(2)
C31 0.068(3) 0.082(3) 0.058(2) -0.005(2) -0.0005(19) -0.036(2)
C32 0.060(2) 0.080(3) 0.078(3) -0.008(2) -0.002(2) -0.018(2)
C33 0.075(3) 0.063(3) 0.078(3) -0.009(2) -0.017(2) -0.020(2)
C35 0.141(6) 0.107(5) 0.094(4) 0.033(3) 0.003(4) -0.045(4)
C34 0.089(4) 0.083(4) 0.109(4) -0.026(3) -0.025(3) 0.003(3)
Yb2 0.04864(12) 0.05996(13) 0.06749(14) 0.02072(9) -0.00523(9) -0.01867(9)
N81 0.0625(18) 0.0628(19) 0.0554(17) 0.0107(14) -0.0110(14) -0.0278(15)
N82 0.0596(18) 0.0540(17) 0.0586(17) 0.0112(14) -0.0069(14) -0.0193(14)
C81 0.078(3) 0.080(3) 0.067(2) 0.009(2) -0.018(2) -0.035(2)
C82 0.095(3) 0.089(3) 0.059(2) -0.001(2) -0.012(2) -0.029(3)
C83 0.078(3) 0.098(3) 0.060(2) 0.012(2) 0.002(2) -0.029(3)
C84 0.062(2) 0.077(3) 0.062(2) 0.019(2) -0.0044(18) -0.025(2)
C85 0.070(3) 0.100(4) 0.080(3) 0.022(3) 0.003(2) -0.042(3)
C86 0.079(3) 0.098(4) 0.104(4) 0.032(3) -0.018(3) -0.055(3)
C87 0.071(3) 0.065(2) 0.083(3) 0.023(2) -0.022(2) -0.036(2)
C88 0.106(4) 0.074(3) 0.101(4) 0.021(3) -0.038(3) -0.051(3)
C89 0.115(4) 0.065(3) 0.085(3) 0.006(2) -0.029(3) -0.040(3)
C810 0.082(3) 0.063(2) 0.064(2) 0.0050(19) -0.011(2) -0.023(2)
C811 0.055(2) 0.057(2) 0.057(2) 0.0175(16) -0.0093(16) -0.0204(16)
C812 0.058(2) 0.053(2) 0.061(2) 0.0174(16) -0.0127(16) -0.0224(16)
O51 0.0720(18) 0.0703(18) 0.0797(18) 0.0130(14) -0.0154(15) -0.0293(15)
O52 0.0548(15) 0.0703(17) 0.0824(18) 0.0154(14) -0.0181(13) -0.0197(13)
O53 0.124(3) 0.085(3) 0.115(3) -0.004(2) -0.026(3) -0.038(2)
C51 0.094(3) 0.067(3) 0.068(3) 0.008(2) -0.011(2) -0.031(2)
C52 0.076(3) 0.070(3) 0.096(3) 0.001(2) -0.008(3) -0.009(2)
C53 0.059(2) 0.074(3) 0.079(3) 0.016(2) -0.010(2) -0.012(2)
C54 0.061(3) 0.127(5) 0.140(5) 0.010(4) -0.012(3) -0.012(3)
C55 0.148(6) 0.132(6) 0.111(5) -0.005(4) -0.023(4) -0.084(5)
O61 0.0685(17) 0.0786(19) 0.0676(17) 0.0145(14) 0.0002(14) -0.0198(15)
O62 0.0640(18) 0.079(2) 0.101(2) 0.0270(17) 0.0007(17) -0.0332(15)
O63 0.078(3) 0.153(4) 0.154(4) 0.049(4) 0.005(3) -0.058(3)
C61 0.074(3) 0.065(3) 0.075(3) 0.024(2) 0.005(2) -0.008(2)
C62 0.083(4) 0.095(4) 0.086(4) 0.023(3) 0.019(3) -0.021(3)
C63 0.058(3) 0.084(3) 0.126(5) 0.048(3) 0.004(3) -0.028(2)
C64 0.120(5) 0.094(4) 0.075(3) 0.010(3) 0.001(3) -0.010(3)
C65 0.095(5) 0.149(7) 0.204(9) 0.057(7) -0.020(5) -0.078(5)
O71 0.0567(18) 0.0620(17) 0.119(3) 0.0238(17) 0.0056(17) -0.0102(14)
O72 0.0685(19) 0.123(3) 0.093(2) 0.047(2) -0.0359(17) -0.0452(19)
O73 0.181(6) 0.196(7) 0.160(6) 0.024(5) -0.064(5) -0.068(5)
C71 0.112(5) 0.199(7) 0.141(5) 0.114(5) -0.084(4) -0.109(5)
C72 0.053(3) 0.151(7) 0.236(11) 0.113(7) -0.036(5) -0.023(4)
C73 0.050(3) 0.099(4) 0.218(9) 0.083(5) -0.017(4) -0.023(3)
C74 0.040(3) 0.109(5) 0.399(15) 0.126(7) 0.039(5) 0.028(3)
C75 0.154(7) 0.163(7) 0.115(5) -0.024(5) -0.069(5) -0.042(6)

loop_
_atom_type_symbol
_atom_type_description
_atom_type_scat_dispersion_real
_atom_type_scat_dispersion_imag
_atom_type_scat_source
C C 0.0181 0.0091 'International Tables Vol C Tables 4.2.6.8 and 6.1.1.4'
H H 0.0000 0.0000 'International Tables Vol C Tables 4.2.6.8 and 6.1.1.4'
N N 0.0311 0.0180 'International Tables Vol C Tables 4.2.6.8 and 6.1.1.4'
O O 0.0492 0.0322 'International Tables Vol C Tables 4.2.6.8 and 6.1.1.4'
Yb Yb -7.2108 4.4329 'International Tables Vol C Tables 4.2.6.8 and 6.1.1.4'

loop_
_geom_angle_atom_site_label_1
_geom_angle_atom_site_label_2
_geom_angle_atom_site_label_3
_geom_angle
O12 Yb1 O21 81.11(12)
O12 Yb1 O32 146.54(11)
O21 Yb1 O32 77.66(12)
O12 Yb1 O11 74.73(10)
O21 Yb1 O11 78.89(11)
O32 Yb1 O11 76.01(11)
O12 Yb1 O31 140.24(10)
O21 Yb1 O31 119.01(11)
O32 Yb1 O31 73.18(11)
O11 Yb1 O31 139.11(10)
O12 Yb1 O22 82.13(11)
O21 Yb1 O22 74.07(12)
O32 Yb1 O22 115.80(12)
O11 Yb1 O22 146.69(10)
O31 Yb1 O22 72.63(11)
O12 Yb1 N42 73.44(10)
O21 Yb1 N42 144.75(12)
O32 Yb1 N42 135.34(11)
O11 Yb1 N42 116.10(10)
O31 Yb1 N42 71.80(10)
O22 Yb1 N42 78.56(11)
O12 Yb1 N41 107.05(11)
O21 Yb1 N41 148.53(11)
O32 Yb1 N41 80.00(11)
O11 Yb1 N41 74.39(10)
O31 Yb1 N41 74.34(10)
O22 Yb1 N41 136.40(10)
N42 Yb1 N41 64.52(10)
C41 N41 C412 117.5(4)
C41 N41 Yb1 123.4(3)
C412 N41 Yb1 118.5(3)
C410 N42 C411 117.9(4)
C410 N42 Yb1 122.3(3)
C411 N42 Yb1 119.2(2)
N41 C41 C42 124.3(5)
C43 C42 C41 118.6(5)
C42 C43 C44 120.2(5)
C412 C44 C43 117.3(4)
C412 C44 C45 118.2(5)
C43 C44 C45 124.5(5)
C46 C45 C44 121.3(5)
C45 C46 C47 122.0(5)
C48 C47 C411 117.6(5)
C48 C47 C46 123.6(5)
C411 C47 C46 118.8(5)
C49 C48 C47 119.6(4)
C48 C49 C410 119.6(5)
N42 C410 C49 122.8(5)
N41 C412 C44 122.2(4)
N41 C412 C411 117.6(3)
C44 C412 C411 120.3(4)
N42 C411 C47 122.5(4)
N42 C411 C412 118.2(3)
C47 C411 C412 119.3(4)
C11 O11 Yb1 128.7(3)
C13 O12 Yb1 132.1(3)
C11 O13 C15 116.9(4)
O11 C11 O13 118.6(4)
O11 C11 C12 127.4(4)
O13 C11 C12 114.0(4)
C13 C12 C11 123.5(4)
O12 C13 C12 125.2(4)
O12 C13 C14 116.8(5)
C12 C13 C14 118.0(4)
C21 O21 Yb1 133.6(3)
C23 O22 Yb1 131.7(3)
C23 O23 C25 116.9(5)
O21 C21 C22 124.4(5)
O21 C21 C24 114.2(6)
C22 C21 C24 121.5(5)
C21 C22 C23 123.3(5)
O22 C23 O23 119.7(5)
O22 C23 C22 126.5(5)
O23 C23 C22 113.7(5)
C31 O31 Yb1 132.4(3)
C33 O32 Yb1 136.2(3)
C31 O33 C35 116.4(4)
O31 C31 O33 119.0(5)
O31 C31 C32 127.1(4)
O33 C31 C32 114.0(4)
C33 C32 C31 122.3(4)
O32 C33 C32 124.8(4)
O32 C33 C34 115.2(5)
C32 C33 C34 120.0(5)
O61 Yb2 O72 143.21(12)
O61 Yb2 O52 76.90(11)
O72 Yb2 O52 138.72(12)
O61 Yb2 O71 79.33(13)
O72 Yb2 O71 74.11(15)
O52 Yb2 O71 140.44(13)
O61 Yb2 O51 112.53(11)
O72 Yb2 O51 79.17(13)
O52 Yb2 O51 73.18(11)
O71 Yb2 O51 145.96(13)
O61 Yb2 O62 73.92(13)
O72 Yb2 O62 76.63(12)
O52 Yb2 O62 122.28(11)
O71 Yb2 O62 79.69(11)
O51 Yb2 O62 73.86(11)
O61 Yb2 N82 83.17(11)
O72 Yb2 N82 112.34(12)
O52 Yb2 N82 72.62(10)
O71 Yb2 N82 73.53(11)
O51 Yb2 N82 137.50(10)
O62 Yb2 N82 147.49(12)
O61 Yb2 N81 141.93(11)
O72 Yb2 N81 72.04(11)
O52 Yb2 N81 74.30(11)
O71 Yb2 N81 108.56(11)
O51 Yb2 N81 82.16(11)
O62 Yb2 N81 143.47(13)
N82 Yb2 N81 64.84(10)
C81 N81 C811 117.6(3)
C81 N81 Yb2 123.5(3)
C811 N81 Yb2 118.0(2)
C810 N82 C812 117.5(4)
C810 N82 Yb2 122.6(3)
C812 N82 Yb2 118.9(3)
N81 C81 C82 123.9(5)
C83 C82 C81 118.4(5)
C82 C83 C84 120.2(4)
C83 C84 C811 117.6(4)
C83 C84 C85 123.8(4)
C811 C84 C85 118.6(4)
C86 C85 C84 121.5(4)
C85 C86 C87 121.8(4)
C88 C87 C812 117.7(4)
C88 C87 C86 124.1(4)
C812 C87 C86 118.2(4)
C89 C88 C87 119.9(5)
C88 C89 C810 118.7(5)
N82 C810 C89 123.8(4)
N81 C811 C84 122.4(4)
N81 C811 C812 117.7(3)
C84 C811 C812 120.0(4)
N82 C812 C87 122.5(4)
N82 C812 C811 117.6(3)
C87 C812 C811 119.9(4)
C51 O51 Yb2 134.3(3)
C53 O52 Yb2 134.2(3)
C51 O53 C55 116.4(5)
O51 C51 O53 119.3(5)
O51 C51 C52 127.0(5)
O53 C51 C52 113.6(5)
C51 C52 C53 122.1(4)
O52 C53 C52 124.2(4)
O52 C53 C54 114.9(5)
C52 C53 C54 120.9(5)
C61 O61 Yb2 134.0(4)
C63 O62 Yb2 130.0(4)
C63 O63 C65 117.1(6)
O61 C61 C62 124.9(6)
O61 C61 C64 116.6(5)
C62 C61 C64 118.5(5)
C61 C62 C63 122.9(5)
O62 C63 O63 118.0(7)
O62 C63 C62 127.3(5)
O63 C63 C62 114.8(6)
C73 O71 Yb2 133.7(5)
C71 O72 Yb2 128.7(5)
C71 O73 C75 114.7(9)
O73 C71 O72 125.1(10)
O73 C71 C72 107.4(9)
O72 C71 C72 127.5(7)
C73 C72 C71 121.1(7)
O71 C73 C72 128.4(9)
O71 C73 C74 114.0(10)
C72 C73 C74 117.6(8)

loop_
_geom_bond_atom_site_label_1
_geom_bond_atom_site_label_2
_geom_bond_distance
Yb1 O12 2.247(3)
Yb1 O21 2.249(3)
Yb1 O32 2.276(3)
Yb1 O11 2.309(3)
Yb1 O31 2.311(3)
Yb1 O22 2.313(3)
Yb1 N42 2.525(3)
Yb1 N41 2.533(3)
N41 C41 1.316(5)
N41 C412 1.369(5)
N42 C410 1.326(5)
N42 C411 1.350(5)
C41 C42 1.387(7)
C42 C43 1.352(8)
C43 C44 1.406(8)
C44 C412 1.402(6)
C44 C45 1.439(8)
C45 C46 1.329(9)
C46 C47 1.416(8)
C47 C48 1.401(8)
C47 C411 1.411(5)
C48 C49 1.344(8)
C49 C410 1.406(7)
C412 C411 1.429(6)
O11 C11 1.247(5)
O12 C13 1.279(5)
O13 C11 1.353(5)
O13 C15 1.427(8)
C11 C12 1.385(7)
C12 C13 1.355(7)
C13 C14 1.499(7)
O21 C21 1.267(6)
O22 C23 1.248(6)
O23 C23 1.343(6)
O23 C25 1.424(9)
C21 C22 1.363(8)
C21 C24 1.503(7)
C22 C23 1.400(8)
O31 C31 1.250(5)
O32 C33 1.248(5)
O33 C31 1.339(5)
O33 C35 1.409(7)
C31 C32 1.392(7)
C32 C33 1.377(7)
C33 C34 1.523(7)
Yb2 O61 2.250(3)
Yb2 O72 2.274(3)
Yb2 O52 2.278(3)
Yb2 O71 2.279(3)
Yb2 O51 2.298(3)
Yb2 O62 2.320(3)
Yb2 N82 2.498(3)
Yb2 N81 2.522(3)
N81 C81 1.319(5)
N81 C811 1.357(5)
N82 C810 1.324(5)
N82 C812 1.355(5)
C81 C82 1.398(6)
C82 C83 1.361(7)
C83 C84 1.386(7)
C84 C811 1.412(5)
C84 C85 1.429(7)
C85 C86 1.335(8)
C86 C87 1.438(7)
C87 C88 1.389(7)
C87 C812 1.409(6)
C88 C89 1.362(7)
C89 C810 1.391(7)
C811 C812 1.433(6)
O51 C51 1.234(6)
O52 C53 1.276(5)
O53 C51 1.352(6)
O53 C55 1.409(8)
C51 C52 1.384(8)
C52 C53 1.387(8)
C53 C54 1.493(8)
O61 C61 1.280(5)
O62 C63 1.241(7)
O63 C63 1.350(7)
O63 C65 1.402(10)
C61 C62 1.349(9)
C61 C64 1.491(9)
C62 C63 1.405(9)
O71 C73 1.221(8)
O72 C71 1.266(8)
O73 C71 1.216(9)
O73 C75 1.271(9)
C71 C72 1.464(14)
C72 C73 1.260(14)
C73 C74 1.504(13)

loop_
_platon_squeeze_void_nr
_platon_squeeze_void_average_x
_platon_squeeze_void_average_y
_platon_squeeze_void_average_z
_platon_squeeze_void_volume
_platon_squeeze_void_count_electrons
_platon_squeeze_void_content
1 0.000 0.000 0.000 478 87 ' '
2 0.407 0.553 0.477 21 0 ' '
3 0.595 0.446 0.523 21 0 ' '
